data_2213992
loop_
_publ_author_name
'You, Xiu-Li'
'Wang, Li-Hua'
'Ng, Seik Weng'

_publ_section_title
;Poly[hydronium
 [\m-(ethylenediaminetetraacetato-\k^8^<i>N</i>,<i>N</i>',<i>O</i>,<i>O</i>',<i>O</i>'',<i>O</i>''':<i>O</i>'''',<i>O</i>''''')erbate(III)]
 monohydrate]
;
_journal_coeditor_code WN2139
_journal_issue 6
_journal_name_full 'Acta Crystallographica Section E'
_journal_page_first m1713
_journal_page_last m1713
_journal_paper_doi 10.1107/S1600536807024361
_journal_volume 63
_journal_year 2007
_chemical_formula_iupac '(H3 O) [Er (C10 H12 N2 O8)], H2 O'
_chemical_formula_moiety 'H3 O +, C10 H12 Er N2 O8 - , H2 O'
_chemical_formula_sum 'C10 H17 Er N2 O10'
_chemical_formula_weight 492.52
_chemical_name_systematic
;
Poly[hydronium [\m-(ethylenediaminetetraacetato-
\k^8^N,N',O,O',O'',O''':O'''',O''''')erbate(III)] monohydrate]
;
_space_group_IT_number 57
_symmetry_cell_setting orthorhombic
_symmetry_space_group_name_Hall '-P 2c 2b'
_symmetry_space_group_name_H-M 'P b c m'
_atom_sites_solution_hydrogens geom
_atom_sites_solution_primary direct
_atom_sites_solution_secondary difmap
_audit_creation_method SHELXL97
_cell_angle_alpha 90.00
_cell_angle_beta 90.00
_cell_angle_gamma 90.00
_cell_formula_units_Z 4
_cell_length_a 6.57830(10)
_cell_length_b 12.8191(2)
_cell_length_c 18.4454(3)
_cell_measurement_reflns_used 4071
_cell_measurement_temperature 295(2)
_cell_measurement_theta_max 27.6
_cell_measurement_theta_min 3.4
_cell_volume 1555.46(4)
_computing_cell_refinement 'SAINT (Bruker, 2004)'
_computing_data_collection 'APEX2 (Bruker, 2004)'
_computing_data_reduction SAINT
_computing_molecular_graphics 'X-SEED (Barbour, 2001)'
_computing_publication_material 'publCIF (Westrip, 2007)'
_computing_structure_refinement 'SHELXL97 (Sheldrick, 1997)'
_computing_structure_solution 'SHELXS97 (Sheldrick, 1997)'
_diffrn_ambient_temperature 295(2)
_diffrn_measured_fraction_theta_full 1.00
_diffrn_measured_fraction_theta_max 1.00
_diffrn_measurement_device_type 'Bruker APEXII'
_diffrn_measurement_method '\f and \w'
_diffrn_radiation_monochromator graphite
_diffrn_radiation_source 'medium-focus sealed tube'
_diffrn_radiation_type MoK\a
_diffrn_radiation_wavelength 0.71073
_diffrn_reflns_av_R_equivalents 0.042
_diffrn_reflns_av_sigmaI/netI 0.027
_diffrn_reflns_limit_h_max 8
_diffrn_reflns_limit_h_min -8
_diffrn_reflns_limit_k_max 16
_diffrn_reflns_limit_k_min -15
_diffrn_reflns_limit_l_max 21
_diffrn_reflns_limit_l_min -23
_diffrn_reflns_number 13530
_diffrn_reflns_theta_full 27.5
_diffrn_reflns_theta_max 27.5
_diffrn_reflns_theta_min 2.2
_diffrn_standards_decay_% 0
_diffrn_standards_interval_count 0
_diffrn_standards_interval_time 0
_diffrn_standards_number 0
_exptl_absorpt_coefficient_mu 5.449
_exptl_absorpt_correction_T_max 0.516
_exptl_absorpt_correction_T_min 0.397
_exptl_absorpt_correction_type multi-scan
_exptl_absorpt_process_details '(SADABS; Sheldrick, 1996)'
_exptl_crystal_colour colourless
_exptl_crystal_density_diffrn 2.103
_exptl_crystal_density_method 'not measured'
_exptl_crystal_description block
_exptl_crystal_F_000 956
_exptl_crystal_size_max 0.28
_exptl_crystal_size_mid 0.25
_exptl_crystal_size_min 0.17
_refine_diff_density_max 0.58
_refine_diff_density_min -0.60
_refine_ls_extinction_method none
_refine_ls_goodness_of_fit_ref 1.05
_refine_ls_hydrogen_treatment constr
_refine_ls_matrix_type full
_refine_ls_number_parameters 178
_refine_ls_number_reflns 1844
_refine_ls_number_restraints 127
_refine_ls_restrained_S_all 1.07
_refine_ls_R_factor_all 0.028
_refine_ls_R_factor_gt 0.022
_refine_ls_shift/su_max 0.001
_refine_ls_shift/su_mean 0.000
_refine_ls_structure_factor_coef Fsqd
_refine_ls_weighting_details 'calc w = 1/[\s^2^(Fo^2^)+(0.0306P)^2^+0.6341P] where P=(Fo^2^+2Fc^2^)/3'
_refine_ls_weighting_scheme calc
_refine_ls_wR_factor_gt 0.052
_refine_ls_wR_factor_ref 0.055
_reflns_number_gt 1625
_reflns_number_total 1844
_reflns_threshold_expression I>2\s(I)
_cod_data_source_file wn2139.cif
_cod_data_source_block I
_cod_database_code 2213992
_cod_database_fobs_code 2213992

loop_
_symmetry_equiv_pos_as_xyz
'x, y, z'
'-x, -y, z+1/2'
'x, -y+1/2, -z'
'-x, y+1/2, -z+1/2'
'-x, -y, -z'
'x, y, -z-1/2'
'-x, y-1/2, z'
'x, -y-1/2, z-1/2'

loop_
_atom_site_type_symbol
_atom_site_label
_atom_site_fract_x
_atom_site_fract_y
_atom_site_fract_z
_atom_site_U_iso_or_equiv
_atom_site_adp_type
_atom_site_calc_flag
_atom_site_refinement_flags
_atom_site_occupancy
_atom_site_disorder_group
Er Er1 0.10963(3) 0.056040(16) 0.2500 0.01744(9) Uani d S 1 .
O O1 0.0662(5) 0.0340(3) 0.12694(17) 0.0470(8) Uani d U 1 .
O O2 0.1143(5) 0.0745(3) 0.0123(2) 0.0657(12) Uani d U 1 .
O O3O -0.2598(19) 0.2009(9) -0.0529(6) 0.193(4) Uani d PU 0.67 .
O O1W 0.467(3) 0.0586(11) -0.0724(9) 0.110(5) Uani d PU 0.33 .
C C1 0.1464(6) 0.0880(4) 0.0798(2) 0.0353(10) Uani d U 1 .
O O3 0.4409(6) 0.0109(4) 0.2763(3) 0.0257(12) Uani d PDU 0.50 -1
O O4 0.7699(6) 0.0110(3) 0.2591(12) 0.023(3) Uani d PDU 0.50 -1
N N1 0.3667(8) 0.1616(5) 0.1747(3) 0.0215(12) Uani d PDU 0.50 -1
C C2 0.296(5) 0.178(2) 0.1012(6) 0.026(6) Uani d PDU 0.50 -1
H H2A 0.4104 0.1792 0.0681 0.031 Uiso calc PR 0.50 -1
H H2B 0.2265 0.2448 0.0979 0.031 Uiso calc PR 0.50 -1
C C3 0.429(3) 0.2612(12) 0.2061(14) 0.018(4) Uani d PDU 0.50 -1
H H3A 0.3359 0.3158 0.1910 0.021 Uiso calc PR 0.50 -1
H H3B 0.5641 0.2794 0.1895 0.021 Uiso calc PR 0.50 -1
C C4 0.5488(10) 0.0954(6) 0.1695(4) 0.0259(16) Uani d PDU 0.50 -1
H H4A 0.6652 0.1389 0.1581 0.031 Uiso calc PR 0.50 -1
H H4B 0.5310 0.0462 0.1300 0.031 Uiso calc PR 0.50 -1
C C5 0.5917(7) 0.0360(5) 0.2383(5) 0.020(2) Uani d PDU 0.50 -1
O O3' -0.0518(7) 0.2097(3) 0.2261(3) 0.0277(14) Uani d PDU 0.50 -1
O O4' -0.1176(5) 0.3776(3) 0.2392(8) 0.023(3) Uani d PDU 0.50 -1
N N1' 0.2526(8) 0.2089(4) 0.3255(3) 0.0220(12) Uani d PDU 0.50 -1
C C2' 0.279(5) 0.171(2) 0.3991(6) 0.038(9) Uani d PDU 0.50 -1
H H2'1 0.4188 0.1480 0.4047 0.046 Uiso calc PR 0.50 -1
H H2'2 0.2592 0.2294 0.4322 0.046 Uiso calc PR 0.50 -1
C C3' 0.427(3) 0.2520(16) 0.2867(15) 0.031(6) Uani d PDU 0.50 -1
H H3'1 0.5445 0.2101 0.3000 0.037 Uiso calc PR 0.50 -1
H H3'2 0.4510 0.3213 0.3060 0.037 Uiso calc PR 0.50 -1
C C4' 0.0935(9) 0.2884(6) 0.3296(4) 0.0277(16) Uani d PDU 0.50 -1
H H4'1 0.1557 0.3558 0.3384 0.033 Uiso calc PR 0.50 -1
H H4'2 0.0051 0.2729 0.3703 0.033 Uiso calc PR 0.50 -1
C C5' -0.0325(8) 0.2940(4) 0.2612(6) 0.022(2) Uani d PDU 0.50 -1

loop_
_atom_site_aniso_label
_atom_site_aniso_U_11
_atom_site_aniso_U_22
_atom_site_aniso_U_33
_atom_site_aniso_U_12
_atom_site_aniso_U_13
_atom_site_aniso_U_23
Er1 0.01162(11) 0.01093(13) 0.02976(15) -0.00036(8) 0.000 0.000
O1 0.0624(19) 0.0457(19) 0.0329(17) -0.0331(16) -0.0058(15) -0.0023(14)
O2 0.093(3) 0.071(3) 0.0324(19) -0.039(2) -0.0147(17) 0.0000(18)
O3O 0.181(7) 0.192(8) 0.206(8) 0.049(7) -0.044(7) 0.036(7)
O1W 0.122(8) 0.108(9) 0.099(8) 0.043(7) 0.022(8) 0.007(7)
C1 0.039(2) 0.036(2) 0.031(2) -0.0068(18) -0.0096(18) -0.0033(19)
O3 0.017(2) 0.020(2) 0.041(3) 0.0008(19) 0.0019(18) 0.006(2)
O4 0.0124(15) 0.0214(19) 0.035(9) 0.0022(14) -0.002(3) -0.002(3)
N1 0.021(3) 0.021(3) 0.022(3) 0.000(2) -0.004(2) -0.003(3)
C2 0.032(7) 0.022(7) 0.024(9) -0.014(5) -0.006(5) -0.009(5)
C3 0.024(6) 0.016(6) 0.013(5) -0.005(5) -0.005(4) 0.008(5)
C4 0.022(3) 0.025(4) 0.030(4) 0.000(3) 0.006(3) -0.003(3)
C5 0.015(2) 0.011(3) 0.033(7) -0.0030(18) 0.001(3) -0.005(3)
O3' 0.0187(17) 0.016(2) 0.048(4) 0.0036(18) -0.0081(18) -0.006(2)
O4' 0.0220(17) 0.0112(18) 0.037(8) 0.0022(14) -0.004(3) 0.003(3)
N1' 0.022(2) 0.017(3) 0.027(3) -0.008(3) 0.000(2) 0.001(3)
C2' 0.040(10) 0.043(12) 0.032(10) -0.008(7) 0.004(6) -0.008(7)
C3' 0.031(7) 0.022(7) 0.040(10) -0.016(5) -0.005(5) -0.006(6)
C4' 0.028(3) 0.019(4) 0.036(4) 0.003(3) 0.007(3) -0.003(3)
C5' 0.0131(19) 0.016(3) 0.036(7) -0.001(2) 0.003(3) 0.001(4)

loop_
_atom_type_symbol
_atom_type_description
_atom_type_scat_dispersion_real
_atom_type_scat_dispersion_imag
_atom_type_scat_source
C C 0.0033 0.0016 'International Tables Vol C Tables 4.2.6.8 and 6.1.1.4'
H H 0.0000 0.0000 'International Tables Vol C Tables 4.2.6.8 and 6.1.1.4'
N N 0.0061 0.0033 'International Tables Vol C Tables 4.2.6.8 and 6.1.1.4'
O O 0.0106 0.0060 'International Tables Vol C Tables 4.2.6.8 and 6.1.1.4'
Er Er -0.2586 4.9576 'International Tables Vol C Tables 4.2.6.8 and 6.1.1.4'

loop_
_geom_angle_atom_site_label_1
_geom_angle_atom_site_label_2
_geom_angle_atom_site_label_3
_geom_angle_site_symmetry_1
_geom_angle_site_symmetry_3
_geom_angle
O3' Er1 O3' 6_556 . 22.3(2)
O3' Er1 O4' 6_556 7 152.57(17)
O3' Er1 O4' . 7 148.6(2)
O3' Er1 O4' 6_556 4_545 148.6(2)
O3' Er1 O4' . 4_545 152.57(17)
O4' Er1 O4' 7 4_545 10.0(8)
O3' Er1 O1 6_556 6_556 81.84(15)
O3' Er1 O1 . 6_556 103.82(15)
O4' Er1 O1 7 6_556 88.1(4)
O4' Er1 O1 4_545 6_556 78.2(4)
O3' Er1 O1 6_556 . 103.82(15)
O3' Er1 O1 . . 81.84(15)
O4' Er1 O1 7 . 78.2(4)
O4' Er1 O1 4_545 . 88.1(4)
O1 Er1 O1 6_556 . 159.90(15)
O3' Er1 O4 6_556 6_456 77.28(19)
O3' Er1 O4 . 6_456 75.62(19)
O4' Er1 O4 7 6_456 76.55(14)
O4' Er1 O4 4_545 6_456 77.29(16)
O1 Er1 O4 6_556 6_456 85.5(5)
O1 Er1 O4 . 6_456 77.2(5)
O3' Er1 O4 6_556 1_455 75.62(19)
O3' Er1 O4 . 1_455 77.28(19)
O4' Er1 O4 7 1_455 77.29(16)
O4' Er1 O4 4_545 1_455 76.55(14)
O1 Er1 O4 6_556 1_455 77.2(5)
O1 Er1 O4 . 1_455 85.5(5)
O4 Er1 O4 6_456 1_455 8.3(11)
O3' Er1 O3 6_556 . 128.02(17)
O3' Er1 O3 . . 134.21(16)
O4' Er1 O3 7 . 75.33(18)
O4' Er1 O3 4_545 . 73.15(17)
O1 Er1 O3 6_556 . 83.05(14)
O1 Er1 O3 . . 107.07(15)
O4 Er1 O3 6_456 . 149.9(2)
O4 Er1 O3 1_455 . 146.6(3)
O3' Er1 O3 6_556 6_556 134.21(16)
O3' Er1 O3 . 6_556 128.02(17)
O4' Er1 O3 7 6_556 73.15(17)
O4' Er1 O3 4_545 6_556 75.33(18)
O1 Er1 O3 6_556 6_556 107.07(15)
O1 Er1 O3 . 6_556 83.05(14)
O4 Er1 O3 6_456 6_556 146.6(3)
O4 Er1 O3 1_455 6_556 149.9(2)
O3 Er1 O3 . 6_556 24.3(2)
O3' Er1 N1 6_556 6_556 75.35(18)
O3' Er1 N1 . 6_556 87.47(17)
O4' Er1 N1 7 6_556 123.8(3)
O4' Er1 N1 4_545 6_556 117.5(3)
O1 Er1 N1 6_556 6_556 67.31(14)
O1 Er1 N1 . 6_556 132.67(14)
O4 Er1 N1 6_456 6_556 143.6(4)
O4 Er1 N1 1_455 6_556 136.6(5)
O3 Er1 N1 . 6_556 52.96(18)
O3 Er1 N1 6_556 6_556 67.97(16)
O3' Er1 N1 6_556 . 87.47(17)
O3' Er1 N1 . . 75.35(18)
O4' Er1 N1 7 . 117.5(3)
O4' Er1 N1 4_545 . 123.8(3)
O1 Er1 N1 6_556 . 132.67(14)
O1 Er1 N1 . . 67.31(14)
O4 Er1 N1 6_456 . 136.6(5)
O4 Er1 N1 1_455 . 143.6(4)
O3 Er1 N1 . . 67.97(16)
O3 Er1 N1 6_556 . 52.96(18)
N1 Er1 N1 6_556 . 65.4(2)
C1 O1 Er1 . . 125.0(3)
O1 C1 O2 . . 122.9(4)
O1 C1 C2' . 6_556 119.3(8)
O2 C1 C2' . 6_556 117.8(8)
O1 C1 C2 . . 120.4(7)
O2 C1 C2 . . 116.7(7)
C5 O3 Er1 . . 124.3(4)
C5 O4 Er1 . 1_655 143.5(9)
C3 N1 C2 . . 109.5(15)
C3 N1 C4 . . 107.6(9)
C2 N1 C4 . . 106.6(10)
C3 N1 Er1 . . 115.4(12)
C2 N1 Er1 . . 111.7(15)
C4 N1 Er1 . . 105.5(4)
N1 C2 C1 . . 109.2(19)
N1 C2 H2A . . 109.8
C1 C2 H2A . . 109.8
N1 C2 H2B . . 109.8
C1 C2 H2B . . 109.8
H2A C2 H2B . . 108.3
N1 C3 C3' . . 109(2)
N1 C3 H3A . . 109.9
C3' C3 H3A . . 109.9
N1 C3 H3B . . 109.9
C3' C3 H3B . . 109.9
H3A C3 H3B . . 108.3
N1 C4 C5 . . 112.9(5)
N1 C4 H4A . . 109.0
C5 C4 H4A . . 109.0
N1 C4 H4B . . 109.0
C5 C4 H4B . . 109.0
H4A C4 H4B . . 107.8
O4 C5 O3 . . 119.6(10)
O4 C5 C4 . . 123.6(9)
O3 C5 C4 . . 116.8(5)
C5' O3' Er1 . . 126.3(4)
C5' O4' Er1 . 7_565 143.0(7)
C2' N1' C4' . . 105.6(11)
C2' N1' C3' . . 119.2(19)
C4' N1' C3' . . 109.0(11)
C2' N1' Er1 . . 107.3(14)
C4' N1' Er1 . . 107.2(4)
C3' N1' Er1 . . 108.0(11)
C1 C2' N1' 6_556 . 115(2)
C1 C2' H2'1 6_556 . 108.5
N1' C2' H2'1 . . 108.5
C1 C2' H2'2 6_556 . 108.5
N1' C2' H2'2 . . 108.5
H2'1 C2' H2'2 . . 107.5
N1' C3' C3 . . 122(2)
N1' C3' H3'1 . . 107.0
C3 C3' H3'1 . . 107.0
N1' C3' H3'2 . . 107.0
C3 C3' H3'2 . . 107.0
H3'1 C3' H3'2 . . 106.7
N1' C4' C5' . . 112.5(5)
N1' C4' H4'1 . . 109.1
C5' C4' H4'1 . . 109.1
N1' C4' H4'2 . . 109.1
C5' C4' H4'2 . . 109.1
H4'1 C4' H4'2 . . 107.8
O4' C5' O3' . . 120.7(8)
O4' C5' C4' . . 123.2(8)
O3' C5' C4' . . 116.1(5)

loop_
_geom_bond_atom_site_label_1
_geom_bond_atom_site_label_2
_geom_bond_site_symmetry_2
_geom_bond_distance
_geom_bond_publ_flag
Er1 O1 . 2.305(3) yes
Er1 O1 6_556 2.305(3) ?
Er1 O3 . 2.307(4) yes
Er1 O4 1_455 2.314(4) yes
Er1 O3' . 2.281(4) yes
Er1 O4' 7 2.297(5) yes
Er1 N1 . 2.574(6) yes
Er1 N1' . 2.582(6) yes
O1 C1 . 1.231(5) ?
O2 C1 . 1.273(6) ?
C1 C2' 6_556 1.44(3) ?
C1 C2 . 1.57(3) ?
O3 C5 . 1.256(7) ?
O4 C5 . 1.274(7) ?
O4 Er1 1_655 2.314(4) ?
N1 C3 . 1.461(9) ?
N1 C2 . 1.449(10) ?
N1 C4 . 1.471(7) ?
C2 H2A . 0.9700 ?
C2 H2B . 0.9700 ?
C3 C3' . 1.491(8) ?
C3 H3A . 0.9700 ?
C3 H3B . 0.9700 ?
C4 C5 . 1.508(8) ?
C4 H4A . 0.9700 ?
C4 H4B . 0.9700 ?
O3' C5' . 1.266(7) ?
O4' C5' . 1.274(7) ?
O4' Er1 7_565 2.297(5) ?
N1' C2' . 1.452(10) ?
N1' C4' . 1.462(7) ?
N1' C3' . 1.464(10) ?
C2' C1 6_556 1.44(3) ?
C2' H2'1 . 0.9700 ?
C2' H2'2 . 0.9700 ?
C3' H3'1 . 0.9700 ?
C3' H3'2 . 0.9700 ?
C4' C5' . 1.512(8) ?
C4' H4'1 . 0.9700 ?
C4' H4'2 . 0.9700 ?

loop_
_geom_torsion_atom_site_label_1
_geom_torsion_atom_site_label_2
_geom_torsion_atom_site_label_3
_geom_torsion_atom_site_label_4
_geom_torsion_site_symmetry_1
_geom_torsion_site_symmetry_4
_geom_torsion
O3' Er1 O1 C1 6_556 . 68.8(4)
O3' Er1 O1 C1 . . 65.0(4)
O4' Er1 O1 C1 7 . -139.2(4)
O4' Er1 O1 C1 4_545 . -140.5(4)
O1 Er1 O1 C1 6_556 . 173.1(3)
O4 Er1 O1 C1 6_456 . 142.1(4)
O4 Er1 O1 C1 1_455 . 142.8(4)
O3 Er1 O1 C1 . . -68.8(4)
O3 Er1 O1 C1 6_556 . -65.1(4)
N1 Er1 O1 C1 6_556 . -13.8(5)
N1 Er1 O1 C1 . . -12.4(4)
Er1 O1 C1 O2 . . -178.3(3)
Er1 O1 C1 C2' . 6_556 0.6(13)
Er1 O1 C1 C2 . . 1.8(11)
O3' Er1 O3 C5 6_556 . -81.7(6)
O3' Er1 O3 C5 . . -53.1(6)
O4' Er1 O3 C5 7 . 114.5(7)
O4' Er1 O3 C5 4_545 . 124.6(7)
O1 Er1 O3 C5 6_556 . -155.7(6)
O1 Er1 O3 C5 . . 42.1(6)
O4 Er1 O3 C5 6_456 . 135.9(11)
O4 Er1 O3 C5 1_455 . 150.5(10)
O3 Er1 O3 C5 6_556 . 33.1(6)
N1 Er1 O3 C5 6_556 . -88.9(6)
N1 Er1 O3 C5 . . -13.9(6)
O3' Er1 N1 C3 6_556 . 40.9(8)
O3' Er1 N1 C3 . . 59.8(8)
O4' Er1 N1 C3 7 . -151.0(9)
O4' Er1 N1 C3 4_545 . -141.9(9)
O1 Er1 N1 C3 6_556 . -35.6(9)
O1 Er1 N1 C3 . . 147.0(8)
O4 Er1 N1 C3 6_456 . 109.3(9)
O4 Er1 N1 C3 1_455 . 102.3(10)
O3 Er1 N1 C3 . . -92.2(8)
O3 Er1 N1 C3 6_556 . -114.3(9)
N1 Er1 N1 C3 6_556 . -34.2(8)
O3' Er1 N1 C2 6_556 . -85.1(9)
O3' Er1 N1 C2 . . -66.1(9)
O4' Er1 N1 C2 7 . 83.1(10)
O4' Er1 N1 C2 4_545 . 92.1(10)
O1 Er1 N1 C2 6_556 . -161.6(9)
O1 Er1 N1 C2 . . 21.0(9)
O4 Er1 N1 C2 6_456 . -16.7(10)
O4 Er1 N1 C2 1_455 . -23.7(11)
O3 Er1 N1 C2 . . 141.8(9)
O3 Er1 N1 C2 6_556 . 119.7(9)
N1 Er1 N1 C2 6_556 . -160.1(9)
O3' Er1 N1 C4 6_556 . 159.4(4)
O3' Er1 N1 C4 . . 178.4(4)
O4' Er1 N1 C4 7 . -32.4(6)
O4' Er1 N1 C4 4_545 . -23.3(6)
O1 Er1 N1 C4 6_556 . 83.0(5)
O1 Er1 N1 C4 . . -94.5(4)
O4 Er1 N1 C4 6_456 . -132.1(5)
O4 Er1 N1 C4 1_455 . -139.2(7)
O3 Er1 N1 C4 . . 26.4(4)
O3 Er1 N1 C4 6_556 . 4.2(4)
N1 Er1 N1 C4 6_556 . 84.4(4)
C3 N1 C2 C1 . . -155.5(14)
C4 N1 C2 C1 . . 88.4(15)
Er1 N1 C2 C1 . . -26.4(15)
O1 C1 C2 N1 . . 18.6(18)
O2 C1 C2 N1 . . -161.3(9)
C2 N1 C3 C3' . . 159(2)
C4 N1 C3 C3' . . -85(2)
Er1 N1 C3 C3' . . 32(2)
C3 N1 C4 C5 . . 85.9(13)
C2 N1 C4 C5 . . -156.7(15)
Er1 N1 C4 C5 . . -37.8(6)
Er1 O4 C5 O3 1_655 . -155.3(15)
Er1 O4 C5 C4 1_655 . 25(2)
Er1 O3 C5 O4 . . 177.0(7)
Er1 O3 C5 C4 . . -2.8(9)
N1 C4 C5 O4 . . -149.2(9)
N1 C4 C5 O3 . . 30.6(9)
O3' Er1 O3' C5' 6_556 . 37.7(6)
O4' Er1 O3' C5' 7 . 157.3(9)
O4' Er1 O3' C5' 4_545 . 138.5(9)
O1 Er1 O3' C5' 6_556 . 47.6(6)
O1 Er1 O3' C5' . . -152.0(6)
O4 Er1 O3' C5' 6_456 . 129.2(8)
O4 Er1 O3' C5' 1_455 . 120.8(8)
O3 Er1 O3' C5' . . -46.1(7)
O3 Er1 O3' C5' 6_556 . -77.5(6)
N1 Er1 O3' C5' 6_556 . -18.3(6)
N1 Er1 O3' C5' . . -83.5(6)
O3' Er1 N1' C2' 6_556 . 116.0(12)
O3' Er1 N1' C2' . . 136.3(12)
O4' Er1 N1' C2' 7 . -32.6(13)
O4' Er1 N1' C2' 4_545 . -23.9(13)
O1 Er1 N1' C2' 6_556 . 19.0(12)
O1 Er1 N1' C2' . . -169.1(12)
O4 Er1 N1' C2' 6_456 . 84.9(13)
O4 Er1 N1' C2' 1_455 . 77.2(13)
O3 Er1 N1' C2' . . -69.9(12)
O3 Er1 N1' C2' 6_556 . -90.6(12)
N1 Er1 N1' C2' 6_556 . -67.5(13)
N1 Er1 N1' C2' . . -141.7(12)
O3' Er1 N1' C4' 6_556 . 2.9(4)
O3' Er1 N1' C4' . . 23.2(4)
O4' Er1 N1' C4' 7 . -145.7(5)
O4' Er1 N1' C4' 4_545 . -137.0(5)
O1 Er1 N1' C4' 6_556 . -94.1(4)
O1 Er1 N1' C4' . . 77.8(5)
O4 Er1 N1' C4' 6_456 . -28.2(7)
O4 Er1 N1' C4' 1_455 . -35.8(6)
O3 Er1 N1' C4' . . 177.0(4)
O3 Er1 N1' C4' 6_556 . 156.3(4)
N1 Er1 N1' C4' 6_556 . 179.4(8)
N1 Er1 N1' C4' . . 105.2(4)
O3' Er1 N1' C3' 6_556 . -114.4(12)
O3' Er1 N1' C3' . . -94.1(11)
O4' Er1 N1' C3' 7 . 97.0(12)
O4' Er1 N1' C3' 4_545 . 105.7(12)
O1 Er1 N1' C3' 6_556 . 148.6(11)
O1 Er1 N1' C3' . . -39.5(12)
O4 Er1 N1' C3' 6_456 . -145.5(12)
O4 Er1 N1' C3' 1_455 . -153.1(12)
O3 Er1 N1' C3' . . 59.7(11)
O3 Er1 N1' C3' 6_556 . 39.0(11)
N1 Er1 N1' C3' 6_556 . 62.1(12)
N1 Er1 N1' C3' . . -12.1(11)
C4' N1' C2' C1 . 6_556 86.9(16)
C3' N1' C2' C1 . 6_556 -150.2(16)
Er1 N1' C2' C1 . 6_556 -27.2(18)
C2' N1' C3' C3 . . 161(2)
C4' N1' C3' C3 . . -78(2)
Er1 N1' C3' C3 . . 38(3)
N1 C3 C3' N1' . . -49(3)
C2' N1' C4' C5' . . -148.8(16)
C3' N1' C4' C5' . . 82.1(14)
Er1 N1' C4' C5' . . -34.6(6)
Er1 O4' C5' O3' 7_565 . -161.0(10)
Er1 O4' C5' C4' 7_565 . 19.5(18)
Er1 O3' C5' O4' . . 174.1(6)
Er1 O3' C5' C4' . . -6.5(9)
N1' C4' C5' O4' . . -150.5(8)
N1' C4' C5' O3' . . 30.0(9)
